data_4033502
loop_
_publ_author_name
'Chang, Meng-Yang'
'Chen, Yu-Hsin'
'Wang, Heui-Sin'

_publ_section_title
;
 Cu(OAc)<sub>2</sub> Mediated Synthesis of 3-Sulfonyl Chromen-4-ones.
;
_journal_issue 4
_journal_name_full 'The Journal of organic chemistry'
_journal_page_first 2361
_journal_page_last 2368
_journal_paper_doi 10.1021/acs.joc.8b00177
_journal_volume 83
_journal_year 2018
_chemical_formula_sum 'C18 H16 O4 S'
_chemical_formula_weight 328.37
_space_group_crystal_system triclinic
_space_group_IT_number 2
_space_group_name_Hall '-P 1'
_space_group_name_H-M_alt 'P -1'
_symmetry_space_group_name_Hall '-P 1'
_symmetry_space_group_name_H-M 'P -1'
_atom_sites_solution_hydrogens geom
_audit_creation_method SHELXL-2014/6
_cell_angle_alpha 95.636(5)
_cell_angle_beta 113.616(4)
_cell_angle_gamma 113.126(4)
_cell_formula_units_Z 2
_cell_length_a 8.922(2)
_cell_length_b 10.140(2)
_cell_length_c 10.581(2)
_cell_measurement_reflns_used 3509
_cell_measurement_temperature 100(2)
_cell_measurement_theta_max 26.4810
_cell_measurement_theta_min 2.6550
_cell_volume 768.6(3)
_computing_cell_refinement 'SAINT V8.34A (Bruker AXS Inc., 2013)'
_computing_data_collection 'Bruker APEX2'
_computing_data_reduction 'SAINT V8.34A (Bruker AXS Inc., 2013)'
_computing_molecular_graphics 'Bruker SHELXTL'
_computing_publication_material 'Bruker SHELXTL'
_computing_structure_refinement 'SHELXL-2014/6 (Sheldrick, 2014)'
_diffrn_ambient_temperature 100(2)
_diffrn_detector_area_resol_mean 8.3333
_diffrn_measured_fraction_theta_full 0.964
_diffrn_measured_fraction_theta_max 0.957
_diffrn_measurement_device_type 'Bruker APEX-II CCD'
_diffrn_measurement_method '\f and \w scans'
_diffrn_radiation_type MoK\a
_diffrn_radiation_wavelength 0.71073
_diffrn_reflns_av_R_equivalents 0.0321
_diffrn_reflns_av_unetI/netI 0.0321
_diffrn_reflns_Laue_measured_fraction_full 0.964
_diffrn_reflns_Laue_measured_fraction_max 0.957
_diffrn_reflns_limit_h_max 11
_diffrn_reflns_limit_h_min -11
_diffrn_reflns_limit_k_max 12
_diffrn_reflns_limit_k_min -12
_diffrn_reflns_limit_l_max 13
_diffrn_reflns_limit_l_min -13
_diffrn_reflns_number 11063
_diffrn_reflns_point_group_measured_fraction_full 0.964
_diffrn_reflns_point_group_measured_fraction_max 0.957
_diffrn_reflns_theta_full 25.242
_diffrn_reflns_theta_max 26.563
_diffrn_reflns_theta_min 2.204
_exptl_absorpt_coefficient_mu 0.229
_exptl_absorpt_correction_T_max 0.9485
_exptl_absorpt_correction_T_min 0.8446
_exptl_absorpt_correction_type multi-scan
_exptl_absorpt_process_details 'SADABS V2014/4 (Bruker AXS Inc.)'
_exptl_crystal_colour Colorless
_exptl_crystal_density_diffrn 1.419
_exptl_crystal_density_meas ?
_exptl_crystal_density_method 'not measured'
_exptl_crystal_description Lump
_exptl_crystal_F_000 344
_exptl_crystal_size_max 0.23
_exptl_crystal_size_mid 0.20
_exptl_crystal_size_min 0.20
_refine_diff_density_max 0.414
_refine_diff_density_min -0.395
_refine_diff_density_rms 0.056
_refine_ls_extinction_method none
_refine_ls_goodness_of_fit_ref 1.036
_refine_ls_hydrogen_treatment constr
_refine_ls_matrix_type full
_refine_ls_number_parameters 210
_refine_ls_number_reflns 3075
_refine_ls_number_restraints 0
_refine_ls_restrained_S_all 1.036
_refine_ls_R_factor_all 0.0457
_refine_ls_R_factor_gt 0.0364
_refine_ls_shift/su_max 0.001
_refine_ls_shift/su_mean 0.000
_refine_ls_structure_factor_coef Fsqd
_refine_ls_weighting_details 'w=1/[\s^2^(Fo^2^)+(0.0527P)^2^+0.2835P] where P=(Fo^2^+2Fc^2^)/3'
_refine_ls_weighting_scheme calc
_refine_ls_wR_factor_gt 0.0928
_refine_ls_wR_factor_ref 0.0984
_reflns_Friedel_coverage 0.000
_reflns_number_gt 2580
_reflns_number_total 3075
_reflns_threshold_expression 'I > 2\s(I)'
_cod_data_source_file jo8b00177_si_001.cif
_cod_data_source_block mo_161263LT_0m
_cod_depositor_comments
;
The following automatic conversions were performed:

'_exptl_crystal_density_meas' value 'not measured' was changed to '?'
- the value is perceived as not measured.

Automatic conversion script
Id: cif_fix_values 4973 2017-02-22 13:04:09Z antanas 

 Adding full bibliography for 4033500--4033507.cif.
;
_cod_original_cell_volume 768.7(3)
_cod_database_code 4033502
_shelx_space_group_comment
;
The symmetry employed for this shelxl refinement is uniquely defined
by the following loop, which should always be used as a source of
symmetry information in preference to the above space-group names.
They are only intended as comments.
;
_shelxl_version_number 2014/6

loop_
_space_group_symop_operation_xyz
'x, y, z'
'-x, -y, -z'

loop_
_atom_site_label
_atom_site_type_symbol
_atom_site_fract_x
_atom_site_fract_y
_atom_site_fract_z
_atom_site_U_iso_or_equiv
_atom_site_adp_type
_atom_site_occupancy
_atom_site_site_symmetry_order
_atom_site_calc_flag
_atom_site_refinement_flags_posn
_atom_site_refinement_flags_adp
S1 S 1.11038(5) 0.62190(4) 0.77426(4) 0.01321(13) Uani 1 1 d . .
O1 O 1.26308(15) 0.68905(13) 0.74537(13) 0.0175(3) Uani 1 1 d . .
O2 O 1.05104(16) 0.84341(13) 0.62288(13) 0.0169(3) Uani 1 1 d . .
O3 O 0.60017(15) 0.42976(13) 0.43142(12) 0.0152(3) Uani 1 1 d . .
O4 O 1.07809(16) 0.48489(13) 0.81306(12) 0.0170(3) Uani 1 1 d . .
C1 C 0.4705(2) 0.5869(2) 0.13898(19) 0.0220(4) Uani 1 1 d . .
H1 H 0.3719 0.5565 0.0436 0.026 Uiso 1 1 calc R U
C2 C 0.4665(2) 0.4861(2) 0.21684(19) 0.0189(4) Uani 1 1 d . .
H13 H 0.3657 0.3867 0.1768 0.023 Uiso 1 1 calc R U
C3 C 0.6138(2) 0.53292(19) 0.35584(18) 0.0140(3) Uani 1 1 d . .
C4 C 0.7643(2) 0.67648(19) 0.41567(18) 0.0146(3) Uani 1 1 d . .
C5 C 0.9209(2) 0.71603(18) 0.55951(18) 0.0142(3) Uani 1 1 d . .
C6 C 0.9061(2) 0.58896(18) 0.61894(17) 0.0131(3) Uani 1 1 d . .
C7 C 1.1372(2) 0.75455(18) 0.91327(17) 0.0130(3) Uani 1 1 d . .
C8 C 1.0337(2) 0.70472(18) 0.98375(18) 0.0146(3) Uani 1 1 d . .
H5 H 0.9516 0.6007 0.9588 0.018 Uiso 1 1 calc R U
C9 C 1.0517(2) 0.80922(19) 1.09137(18) 0.0164(4) Uani 1 1 d . .
H4 H 0.9793 0.7764 1.1387 0.020 Uiso 1 1 calc R U
C10 C 1.1750(2) 0.96196(19) 1.13092(18) 0.0157(4) Uani 1 1 d . .
C11 C 1.1902(2) 1.0742(2) 1.24557(19) 0.0197(4) Uani 1 1 d . .
H16 H 1.3203 1.1514 1.3052 0.030 Uiso 1 1 calc R U
H3 H 1.1456 1.0227 1.3068 0.030 Uiso 1 1 calc R U
H2 H 1.1147 1.1216 1.1995 0.030 Uiso 1 1 calc R U
C12 C 0.7455(2) 0.45564(19) 0.55906(17) 0.0134(3) Uani 1 1 d . .
C13 C 0.6920(2) 0.32138(18) 0.61097(18) 0.0162(4) Uani 1 1 d . .
H6 H 0.5602 0.2807 0.5877 0.019 Uiso 1 1 calc R U
H10 H 0.7682 0.3528 0.7175 0.019 Uiso 1 1 calc R U
C14 C 0.7179(3) 0.1974(2) 0.5429(2) 0.0212(4) Uani 1 1 d . .
H7 H 0.6568 0.1755 0.4375 0.032 Uiso 1 1 calc R U
H8 H 0.6628 0.1063 0.5679 0.032 Uiso 1 1 calc R U
H9 H 0.8508 0.2309 0.5798 0.032 Uiso 1 1 calc R U
C15 C 0.6181(3) 0.7341(2) 0.1984(2) 0.0237(4) Uani 1 1 d . .
H12 H 0.6179 0.8033 0.1441 0.028 Uiso 1 1 calc R U
C16 C 0.7637(2) 0.7782(2) 0.3358(2) 0.0198(4) Uani 1 1 d . .
H11 H 0.8637 0.8780 0.3761 0.024 Uiso 1 1 calc R U
C17 C 1.2615(2) 0.90624(19) 0.95078(19) 0.0168(4) Uani 1 1 d . .
H15 H 1.3316 0.9391 0.9017 0.020 Uiso 1 1 calc R U
C18 C 1.2812(2) 1.00840(19) 1.06108(19) 0.0179(4) Uani 1 1 d . .
H14 H 1.3684 1.1116 1.0895 0.022 Uiso 1 1 calc R U

loop_
_atom_site_aniso_label
_atom_site_aniso_U_11
_atom_site_aniso_U_22
_atom_site_aniso_U_33
_atom_site_aniso_U_23
_atom_site_aniso_U_13
_atom_site_aniso_U_12
S1 0.0138(2) 0.0127(2) 0.0130(2) 0.00541(16) 0.00608(16) 0.00617(16)
O1 0.0157(6) 0.0195(6) 0.0197(6) 0.0075(5) 0.0106(5) 0.0081(5)
O2 0.0178(6) 0.0133(6) 0.0181(6) 0.0066(5) 0.0094(5) 0.0049(5)
O3 0.0151(6) 0.0139(6) 0.0147(6) 0.0064(5) 0.0060(5) 0.0061(5)
O4 0.0192(6) 0.0136(6) 0.0174(6) 0.0075(5) 0.0070(5) 0.0081(5)
C1 0.0228(9) 0.0298(10) 0.0158(8) 0.0107(8) 0.0078(7) 0.0152(8)
C2 0.0185(8) 0.0195(9) 0.0179(8) 0.0054(7) 0.0078(7) 0.0092(7)
C3 0.0179(8) 0.0169(8) 0.0149(8) 0.0096(7) 0.0106(7) 0.0113(7)
C4 0.0175(8) 0.0160(8) 0.0156(8) 0.0076(7) 0.0099(7) 0.0099(7)
C5 0.0164(8) 0.0145(8) 0.0161(8) 0.0052(7) 0.0101(7) 0.0087(7)
C6 0.0145(7) 0.0150(8) 0.0119(7) 0.0061(7) 0.0072(6) 0.0076(6)
C7 0.0140(7) 0.0134(8) 0.0112(7) 0.0050(6) 0.0051(6) 0.0066(6)
C8 0.0150(8) 0.0120(8) 0.0149(8) 0.0067(7) 0.0063(7) 0.0048(6)
C9 0.0176(8) 0.0177(8) 0.0170(8) 0.0088(7) 0.0103(7) 0.0083(7)
C10 0.0157(8) 0.0164(8) 0.0136(8) 0.0065(7) 0.0048(7) 0.0082(7)
C11 0.0225(9) 0.0173(8) 0.0173(8) 0.0040(7) 0.0087(7) 0.0089(7)
C12 0.0158(8) 0.0161(8) 0.0124(7) 0.0050(7) 0.0081(6) 0.0097(7)
C13 0.0162(8) 0.0146(8) 0.0170(8) 0.0066(7) 0.0085(7) 0.0055(7)
C14 0.0273(9) 0.0160(8) 0.0230(9) 0.0089(8) 0.0138(8) 0.0101(7)
C15 0.0287(10) 0.0265(10) 0.0226(9) 0.0162(8) 0.0138(8) 0.0154(8)
C16 0.0217(9) 0.0184(9) 0.0220(9) 0.0102(7) 0.0123(7) 0.0093(7)
C17 0.0150(8) 0.0156(8) 0.0184(8) 0.0071(7) 0.0084(7) 0.0050(7)
C18 0.0161(8) 0.0119(8) 0.0196(8) 0.0040(7) 0.0065(7) 0.0035(7)

loop_
_atom_type_symbol
_atom_type_description
_atom_type_scat_dispersion_real
_atom_type_scat_dispersion_imag
_atom_type_scat_source
C C 0.0033 0.0016 'International Tables Vol C Tables 4.2.6.8 and 6.1.1.4'
H H 0.0000 0.0000 'International Tables Vol C Tables 4.2.6.8 and 6.1.1.4'
O O 0.0106 0.0060 'International Tables Vol C Tables 4.2.6.8 and 6.1.1.4'
S S 0.1246 0.1234 'International Tables Vol C Tables 4.2.6.8 and 6.1.1.4'

loop_
_geom_angle_atom_site_label_1
_geom_angle_atom_site_label_2
_geom_angle_atom_site_label_3
_geom_angle
O1 S1 O4 118.06(7)
O1 S1 C7 108.98(8)
O4 S1 C7 107.76(8)
O1 S1 C6 107.55(8)
O4 S1 C6 108.69(8)
C7 S1 C6 105.05(7)
C12 O3 C3 121.08(13)
C2 C1 C15 120.89(16)
C2 C1 H1 119.6
C15 C1 H1 119.6
C1 C2 C3 118.41(16)
C1 C2 H13 120.8
C3 C2 H13 120.8
O3 C3 C4 121.87(14)
O3 C3 C2 116.23(15)
C4 C3 C2 121.89(17)
C3 C4 C16 118.73(15)
C3 C4 C5 119.23(16)
C16 C4 C5 122.02(16)
O2 C5 C6 123.51(15)
O2 C5 C4 122.50(16)
C6 C5 C4 113.99(14)
C12 C6 C5 122.10(15)
C12 C6 S1 122.54(13)
C5 C6 S1 115.35(12)
C8 C7 C17 121.34(15)
C8 C7 S1 118.83(12)
C17 C7 S1 119.83(14)
C7 C8 C9 119.00(15)
C7 C8 H5 120.5
C9 C8 H5 120.5
C8 C9 C10 120.84(17)
C8 C9 H4 119.6
C10 C9 H4 119.6
C18 C10 C9 118.95(15)
C18 C10 C11 120.82(16)
C9 C10 C11 120.22(17)
C10 C11 H16 109.5
C10 C11 H3 109.5
H16 C11 H3 109.5
C10 C11 H2 109.5
H16 C11 H2 109.5
H3 C11 H2 109.5
O3 C12 C6 120.27(16)
O3 C12 C13 108.66(13)
C6 C12 C13 131.07(15)
C12 C13 C14 112.57(15)
C12 C13 H6 109.1
C14 C13 H6 109.1
C12 C13 H10 109.1
C14 C13 H10 109.1
H6 C13 H10 107.8
C13 C14 H7 109.5
C13 C14 H8 109.5
H7 C14 H8 109.5
C13 C14 H9 109.5
H7 C14 H9 109.5
H8 C14 H9 109.5
C16 C15 C1 119.94(18)
C16 C15 H12 120.0
C1 C15 H12 120.0
C15 C16 C4 120.10(17)
C15 C16 H11 120.0
C4 C16 H11 120.0
C18 C17 C7 118.81(17)
C18 C17 H15 120.6
C7 C17 H15 120.6
C17 C18 C10 121.02(16)
C17 C18 H14 119.5
C10 C18 H14 119.5

loop_
_geom_bond_atom_site_label_1
_geom_bond_atom_site_label_2
_geom_bond_distance
S1 O1 1.4350(13)
S1 O4 1.4402(13)
S1 C7 1.7625(16)
S1 C6 1.7742(16)
O2 C5 1.222(2)
O3 C12 1.3545(19)
O3 C3 1.375(2)
C1 C2 1.373(3)
C1 C15 1.402(3)
C1 H1 0.9500
C2 C3 1.393(2)
C2 H13 0.9500
C3 C4 1.387(2)
C4 C16 1.397(3)
C4 C5 1.472(2)
C5 C6 1.472(2)
C6 C12 1.366(2)
C7 C8 1.387(2)
C7 C17 1.393(2)
C8 C9 1.388(2)
C8 H5 0.9500
C9 C10 1.396(2)
C9 H4 0.9500
C10 C18 1.394(3)
C10 C11 1.503(2)
C11 H16 0.9800
C11 H3 0.9800
C11 H2 0.9800
C12 C13 1.493(3)
C13 C14 1.529(2)
C13 H6 0.9900
C13 H10 0.9900
C14 H7 0.9800
C14 H8 0.9800
C14 H9 0.9800
C15 C16 1.379(3)
C15 H12 0.9500
C16 H11 0.9500
C17 C18 1.386(2)
C17 H15 0.9500
C18 H14 0.9500
